data_7031025
loop_
_publ_author_name
'zhang, fengming'
'Yan, Pengfei'
'Li, Hongfeng'
'zou, xiaoyan'
'Hou, Guangfeng'
'li, guangming'

_publ_section_title
;
 Towards full-color-tunable emission of two component Eu(III)-doped
 Gd(III) coordination frameworks by variation of excitation light
;
_journal_name_full 'Dalton Transactions'
_journal_paper_doi 10.1039/c4dt00837e
_journal_year 2014
_chemical_formula_moiety 'C8 H8 N2 Na O12 Sm'
_chemical_formula_sum 'C8 H8 N2 Na O12 Sm'
_chemical_formula_weight 497.51
_chemical_name_systematic
; 
 ? 
;
_space_group_IT_number 62
_symmetry_cell_setting orthorhombic
_symmetry_space_group_name_Hall '-P 2ac 2n'
_symmetry_space_group_name_H-M 'P n m a'
_atom_sites_solution_hydrogens geom
_atom_sites_solution_primary direct
_atom_sites_solution_secondary difmap
_audit_creation_method SHELXL-97
_cell_angle_alpha 90.00
_cell_angle_beta 90.00
_cell_angle_gamma 90.00
_cell_formula_units_Z 4
_cell_length_a 15.569(3)
_cell_length_b 6.8533(13)
_cell_length_c 14.397(3)
_cell_measurement_reflns_used 32885
_cell_measurement_temperature 293(2)
_cell_measurement_theta_max 27.47
_cell_measurement_theta_min 3.00
_cell_volume 1536.1(5)
_computing_cell_refinement 'RAPID-AUTO (Rigaku 1998 <i>RAPID-AUTO</i>)'
_computing_data_collection 'RAPID-AUTO (Rigaku 1998 <i>RAPID-AUTO</i>)'
_computing_data_reduction 'CrystalClear (Rigaku/MSC and Rigaku Corporation, 2002)'
_computing_molecular_graphics 'SHELXTL (Sheldrick, 2008)'
_computing_publication_material SHELXL-97
_computing_structure_refinement 'SHELXL-97 (Sheldrick, 2008)'
_computing_structure_solution 'SHELXS-97 (Sheldrick, 2008)'
_diffrn_ambient_temperature 293(2)
_diffrn_measured_fraction_theta_full 0.984
_diffrn_measured_fraction_theta_max 0.984
_diffrn_measurement_device_type 'Rigaku RAXIS-RAPID'
_diffrn_measurement_method '\w scan'
_diffrn_radiation_monochromator graphite
_diffrn_radiation_source 'fine-focus sealed tube'
_diffrn_radiation_type MoK\a
_diffrn_radiation_wavelength 0.71073
_diffrn_reflns_av_R_equivalents 0.0251
_diffrn_reflns_av_sigmaI/netI 0.0170
_diffrn_reflns_limit_h_max 20
_diffrn_reflns_limit_h_min -20
_diffrn_reflns_limit_k_max 8
_diffrn_reflns_limit_k_min -8
_diffrn_reflns_limit_l_max 18
_diffrn_reflns_limit_l_min -18
_diffrn_reflns_number 13597
_diffrn_reflns_theta_full 27.47
_diffrn_reflns_theta_max 27.47
_diffrn_reflns_theta_min 3.12
_diffrn_standards_decay_% 0
_diffrn_standards_interval_count 0
_diffrn_standards_interval_time 0
_diffrn_standards_number 0
_exptl_absorpt_coefficient_mu 3.917
_exptl_absorpt_correction_T_max 0.4795
_exptl_absorpt_correction_T_min 0.4350
_exptl_absorpt_correction_type multi-scan
_exptl_absorpt_process_details 'ABSCOR (Higashi, 1995)'
_exptl_crystal_colour colorless
_exptl_crystal_density_diffrn 2.151
_exptl_crystal_density_method 'not measured'
_exptl_crystal_description block
_exptl_crystal_F_000 956
_exptl_crystal_size_max 0.25
_exptl_crystal_size_mid 0.25
_exptl_crystal_size_min 0.22
_refine_diff_density_max 3.447
_refine_diff_density_min -2.271
_refine_diff_density_rms 0.292
_refine_ls_extinction_method none
_refine_ls_goodness_of_fit_ref 1.119
_refine_ls_hydrogen_treatment constr
_refine_ls_matrix_type full
_refine_ls_number_parameters 139
_refine_ls_number_reflns 1877
_refine_ls_number_restraints 24
_refine_ls_restrained_S_all 1.154
_refine_ls_R_factor_all 0.0707
_refine_ls_R_factor_gt 0.0653
_refine_ls_shift/su_max 0.000
_refine_ls_shift/su_mean 0.000
_refine_ls_structure_factor_coef Fsqd
_refine_ls_weighting_details 'calc w=1/[\s^2^(Fo^2^)+(0.0876P)^2^+25.7340P] where P=(Fo^2^+2Fc^2^)/3'
_refine_ls_weighting_scheme calc
_refine_ls_wR_factor_gt 0.1780
_refine_ls_wR_factor_ref 0.1819
_reflns_number_gt 1677
_reflns_number_total 1877
_reflns_threshold_expression >2sigma(I)
_cod_data_source_file c4dt00837e2.cif
_cod_data_source_block zfm-2
_cod_database_code 7031025

loop_
_symmetry_equiv_pos_as_xyz
'x, y, z'
'-x+1/2, -y, z+1/2'
'x+1/2, -y+1/2, -z+1/2'
'-x, y+1/2, -z'
'-x, -y, -z'
'x-1/2, y, -z-1/2'
'-x-1/2, y-1/2, z-1/2'
'x, -y-1/2, z'

loop_
_atom_site_label
_atom_site_type_symbol
_atom_site_fract_x
_atom_site_fract_y
_atom_site_fract_z
_atom_site_U_iso_or_equiv
_atom_site_adp_type
_atom_site_occupancy
_atom_site_symmetry_multiplicity
_atom_site_calc_flag
_atom_site_refinement_flags
Sm1 Sm -0.19819(4) -0.2500 0.62143(5) 0.0369(3) Uani 1 2 d S
Na1 Na 0.2595(4) 0.2500 0.6921(3) 0.0372(13) Uani 1 2 d S
O1 O -0.1460(5) -0.2500 0.4591(6) 0.0306(19) Uani 1 2 d S
O2 O -0.0445(8) -0.2500 0.3499(6) 0.051(3) Uani 1 2 d S
O3 O 0.1474(6) -0.4107(9) 0.3615(6) 0.059(3) Uani 1 1 d .
O4 O 0.2064(6) -0.0910(12) 0.7497(8) 0.075(3) Uani 1 1 d U
O5 O 0.0283(12) -0.2500 0.8265(9) 0.091(5) Uani 1 2 d SU
O6 O -0.0988(10) -0.2500 0.7591(7) 0.059(3) Uani 1 2 d S
O8 O -0.3019(9) -0.024(3) 0.5396(16) 0.171(9) Uani 1 1 d .
H81 H -0.3155 0.0313 0.5904 0.256 Uiso 1 1 d R
H82 H -0.3364 -0.1172 0.5286 0.256 Uiso 1 1 d R
N1 N -0.0319(5) -0.2500 0.5934(5) 0.0147(16) Uani 1 2 d S
N2 N 0.1422(6) -0.2500 0.5617(10) 0.036(3) Uani 1 2 d S
C1 C -0.0012(6) -0.2500 0.5066(7) 0.0114(16) Uani 1 2 d S
C2 C 0.0874(7) -0.2500 0.4910(8) 0.022(2) Uani 1 2 d S
C3 C 0.1109(9) -0.2500 0.6474(11) 0.038(3) Uani 1 2 d S
C4 C 0.0223(8) -0.2500 0.6635(8) 0.027(2) Uani 1 2 d S
C5 C -0.0693(7) -0.2500 0.4310(6) 0.0178(19) Uani 1 2 d S
C6 C 0.1292(9) -0.2500 0.3960(11) 0.039(4) Uani 1 2 d S
C7 C 0.1789(12) -0.2500 0.7225(14) 0.063(6) Uani 1 2 d S
C8 C -0.0183(13) -0.2500 0.7582(10) 0.053(4) Uani 1 2 d SU
O7 O -0.086(2) -0.2500 0.1639(13) 0.141(10) Uani 1 2 d S
H71 H -0.1346 -0.2500 0.1373 0.212 Uiso 1 2 d SR
H72 H -0.0463 -0.2500 0.1233 0.212 Uiso 1 2 d SR
O9 O -0.378(2) -0.474(6) 0.399(2) 0.130(11) Uani 0.50 1 d PU
H91 H -0.4026 -0.5406 0.3569 0.195 Uiso 0.50 1 d PR
H92 H -0.3308 -0.5297 0.4128 0.195 Uiso 0.50 1 d PR

loop_
_atom_site_aniso_label
_atom_site_aniso_U_11
_atom_site_aniso_U_22
_atom_site_aniso_U_33
_atom_site_aniso_U_23
_atom_site_aniso_U_13
_atom_site_aniso_U_12
Sm1 0.0318(4) 0.0183(4) 0.0606(5) 0.000 0.0290(3) 0.000
Na1 0.054(3) 0.031(3) 0.027(2) 0.000 -0.027(2) 0.000
O1 0.020(4) 0.039(5) 0.033(4) 0.000 -0.012(3) 0.000
O2 0.072(7) 0.075(8) 0.008(4) 0.000 -0.005(4) 0.000
O3 0.079(6) 0.013(3) 0.085(6) -0.002(3) 0.063(5) 0.003(3)
O4 0.085(6) 0.037(4) 0.103(6) -0.001(4) -0.076(5) 0.002(4)
O5 0.115(9) 0.116(9) 0.042(6) 0.000 -0.025(6) 0.000
O6 0.103(10) 0.057(7) 0.017(4) 0.000 0.028(5) 0.000
O8 0.101(11) 0.137(15) 0.27(3) -0.025(17) -0.040(12) 0.088(11)
N1 0.020(4) 0.014(4) 0.011(4) 0.000 0.000(3) 0.000
N2 0.015(4) 0.019(5) 0.072(8) 0.000 -0.014(5) 0.000
C1 0.010(4) 0.008(4) 0.016(4) 0.000 0.000(3) 0.000
C2 0.020(5) 0.010(4) 0.035(6) 0.000 0.009(4) 0.000
C3 0.036(7) 0.018(6) 0.059(9) 0.000 -0.033(6) 0.000
C4 0.036(6) 0.022(5) 0.022(5) 0.000 -0.014(5) 0.000
C5 0.027(5) 0.016(5) 0.010(4) 0.000 -0.002(4) 0.000
C6 0.038(7) 0.010(5) 0.068(9) 0.000 0.041(7) 0.000
C7 0.073(11) 0.025(7) 0.092(13) 0.000 -0.071(11) 0.000
C8 0.076(8) 0.057(8) 0.025(6) 0.000 -0.001(6) 0.000
O7 0.25(3) 0.101(16) 0.070(11) 0.000 -0.033(16) 0.000
O9 0.139(13) 0.132(14) 0.119(13) -0.020(10) 0.002(9) -0.020(10)

loop_
_atom_type_symbol
_atom_type_description
_atom_type_scat_dispersion_real
_atom_type_scat_dispersion_imag
_atom_type_scat_source
C C 0.0033 0.0016 'International Tables Vol C Tables 4.2.6.8 and 6.1.1.4'
H H 0.0000 0.0000 'International Tables Vol C Tables 4.2.6.8 and 6.1.1.4'
N N 0.0061 0.0033 'International Tables Vol C Tables 4.2.6.8 and 6.1.1.4'
Na Na 0.0362 0.0249 'International Tables Vol C Tables 4.2.6.8 and 6.1.1.4'
O O 0.0106 0.0060 'International Tables Vol C Tables 4.2.6.8 and 6.1.1.4'
Sm Sm -0.1638 3.4418 'International Tables Vol C Tables 4.2.6.8 and 6.1.1.4'

loop_
_geom_angle_atom_site_label_1
_geom_angle_atom_site_label_2
_geom_angle_atom_site_label_3
_geom_angle
_geom_angle_site_symmetry_1
_geom_angle_site_symmetry_3
O3 Sm1 O3 140.8(5) 4_556 5_546
O3 Sm1 O1 89.38(18) 4_556 .
O3 Sm1 O1 89.38(18) 5_546 .
O3 Sm1 O6 74.0(3) 4_556 .
O3 Sm1 O6 74.0(3) 5_546 .
O1 Sm1 O6 122.8(3) . .
O3 Sm1 O8 145.9(5) 4_556 8
O3 Sm1 O8 71.0(5) 5_546 8
O1 Sm1 O8 76.7(5) . 8
O6 Sm1 O8 139.5(5) . 8
O3 Sm1 O8 71.0(5) 4_556 .
O3 Sm1 O8 145.9(5) 5_546 .
O1 Sm1 O8 76.7(5) . .
O6 Sm1 O8 139.5(5) . .
O8 Sm1 O8 75.5(9) 8 .
O3 Sm1 O4 120.3(3) 4_556 3_446
O3 Sm1 O4 73.7(2) 5_546 3_446
O1 Sm1 O4 149.0(3) . 3_446
O6 Sm1 O4 77.9(4) . 3_446
O8 Sm1 O4 73.3(6) 8 3_446
O8 Sm1 O4 102.9(5) . 3_446
O3 Sm1 O4 73.7(2) 4_556 6_557
O3 Sm1 O4 120.3(3) 5_546 6_557
O1 Sm1 O4 149.0(3) . 6_557
O6 Sm1 O4 77.9(4) . 6_557
O8 Sm1 O4 102.9(5) 8 6_557
O8 Sm1 O4 73.3(6) . 6_557
O4 Sm1 O4 49.3(4) 3_446 6_557
O3 Sm1 N1 72.48(19) 4_556 .
O3 Sm1 N1 72.48(19) 5_546 .
O1 Sm1 N1 62.0(3) . .
O6 Sm1 N1 60.9(3) . .
O8 Sm1 N1 124.0(5) 8 .
O8 Sm1 N1 124.0(5) . .
O4 Sm1 N1 132.1(3) 3_446 .
O4 Sm1 N1 132.1(3) 6_557 .
O3 Sm1 C7 97.6(2) 4_556 6_557
O3 Sm1 C7 97.6(2) 5_546 6_557
O1 Sm1 C7 158.8(5) . 6_557
O6 Sm1 C7 78.4(6) . 6_557
O8 Sm1 C7 86.6(6) 8 6_557
O8 Sm1 C7 86.6(6) . 6_557
O4 Sm1 C7 24.69(18) 3_446 6_557
O4 Sm1 C7 24.69(18) 6_557 6_557
N1 Sm1 C7 139.3(5) . 6_557
C5 O1 Sm1 127.9(6) . .
C6 O3 Sm1 150.3(10) . 5_546
C7 O4 Sm1 93.2(7) . 6_657
C8 O6 Sm1 127.5(9) . .
Sm1 O8 H81 91.8 . .
Sm1 O8 H82 91.7 . .
H81 O8 H82 109.7 . .
C4 N1 C1 119.1(10) . .
C4 N1 Sm1 121.1(8) . .
C1 N1 Sm1 119.8(6) . .
C3 N2 C2 118.5(10) . .
N1 C1 C2 120.2(9) . .
N1 C1 C5 114.7(8) . .
C2 C1 C5 125.1(9) . .
N2 C2 C1 120.8(10) . .
N2 C2 C6 114.6(11) . .
C1 C2 C6 124.6(11) . .
N2 C3 C4 121.1(11) . .
N2 C3 C7 114.0(14) . .
C4 C3 C7 124.9(16) . .
N1 C4 C3 120.4(12) . .
N1 C4 C8 115.2(12) . .
C3 C4 C8 124.4(12) . .
O2 C5 O1 127.0(11) . .
O2 C5 C1 117.4(10) . .
O1 C5 C1 115.6(8) . .
O3 C6 O3 125.0(12) 8 .
O3 C6 C2 117.4(6) 8 .
O3 C6 C2 117.4(6) . .
O4 C7 O4 123.8(12) . 8
O4 C7 C3 118.0(6) . .
O4 C7 C3 118.0(6) 8 .
O4 C7 Sm1 62.2(6) . 6_657
O4 C7 Sm1 62.2(6) 8 6_657
C3 C7 Sm1 176.0(16) . 6_657
O5 C8 O6 125.9(17) . .
O5 C8 C4 118.7(18) . .
O6 C8 C4 115.4(14) . .
H71 O7 H72 109.7 . .
H91 O9 H92 108.5 . .

loop_
_geom_bond_atom_site_label_1
_geom_bond_atom_site_label_2
_geom_bond_distance
_geom_bond_site_symmetry_2
Sm1 O3 2.468(7) 4_556
Sm1 O3 2.468(7) 5_546
Sm1 O1 2.474(9) .
Sm1 O6 2.514(14) .
Sm1 O8 2.529(15) 8
Sm1 O8 2.529(15) .
Sm1 O4 2.614(7) 3_446
Sm1 O4 2.614(7) 6_557
Sm1 N1 2.620(8) .
Sm1 C7 2.952(13) 6_557
O1 C5 1.260(14) .
O2 C5 1.231(14) .
O3 C6 1.241(8) .
O3 Sm1 2.468(7) 5_546
O4 C7 1.235(10) .
O4 Sm1 2.614(7) 6_657
O5 C8 1.22(2) .
O6 C8 1.25(2) .
O8 H81 0.8501 .
O8 H82 0.8499 .
N1 C4 1.316(14) .
N1 C1 1.339(12) .
N2 C3 1.33(2) .
N2 C2 1.328(16) .
C1 C2 1.397(14) .
C1 C5 1.519(13) .
C2 C6 1.515(16) .
C3 C4 1.398(19) .
C3 C7 1.512(17) .
C4 C8 1.50(2) .
C6 O3 1.241(8) 8
C7 O4 1.235(10) 8
C7 Sm1 2.952(13) 6_657
O7 H71 0.8500 .
O7 H72 0.8501 .
O9 H91 0.8500 .
O9 H92 0.8500 .

loop_
_geom_hbond_atom_site_label_D
_geom_hbond_atom_site_label_H
_geom_hbond_atom_site_label_A
_geom_hbond_distance_DH
_geom_hbond_distance_HA
_geom_hbond_distance_DA
_geom_hbond_angle_DHA
_geom_hbond_site_symmetry_A
O8 H81 O4 0.85 2.47 3.07(3) 128.0 6_557
O8 H81 O7 0.85 2.39 3.13(3) 145.0 2_455
O8 H82 O8 0.85 2.52 3.10(4) 126.0 8
O7 H71 O8 0.85 2.55 3.13(3) 126.6 7
O7 H71 O8 0.85 2.55 3.13(3) 126.6 2_454
